data_4347365
loop_
_publ_author_name
'Cary, Samantha K.'
'Ferrier, Maryline G.'
'Baumbach, Ryan E.'
'Silver, Mark A.'
'Lezama Pacheco, Juan'
'Kozimor, Stosh A.'
'La Pierre, Henry S.'
'Stein, Benjamin W.'
'Arico, Alexandra A.'
'Gray, Danielle L.'
'Albrecht-Schmitt, Thomas E'

_publ_section_title
;
 Monomers, Dimers, and Helices: Complexities of Cerium and Plutonium
 Phenanthrolinecarboxylates.
;
_journal_issue 9
_journal_name_full 'Inorganic chemistry'
_journal_page_first 4373
_journal_page_last 4380
_journal_paper_doi 10.1021/acs.inorgchem.6b00077
_journal_volume 55
_journal_year 2016
_chemical_formula_moiety Ce3(C14H7N2O4)3(C14H6N2O4)3
_chemical_formula_sum 'C84 H39 Ce3 N12 O24'
_chemical_formula_weight 2020.63
_chemical_melting_point ?
_chemical_name_common 'Cerium(III) PDA'
_space_group_crystal_system orthorhombic
_space_group_IT_number 29
_space_group_name_Hall 'P 2c -2ac'
_space_group_name_H-M_alt 'P c a 21'
_atom_sites_solution_hydrogens geom
_audit_creation_method SHELXL-2013
_cell_angle_alpha 90
_cell_angle_beta 90
_cell_angle_gamma 90
_cell_formula_units_Z 4
_cell_length_a 34.693(3)
_cell_length_b 15.4852(13)
_cell_length_c 12.4208(10)
_cell_measurement_reflns_used 101178
_cell_measurement_temperature 296(2)
_cell_measurement_theta_max 27.583
_cell_measurement_theta_min 2.017
_cell_volume 6672.8(10)
_computing_cell_refinement 'smart saint'
_computing_data_collection smart
_computing_data_reduction SAINT
_computing_molecular_graphics 'SHELXP-2013 (Sheldrick, 2013)'
_computing_publication_material 'SHELXCIF-97 (Sheldrick, 1997)'
_computing_structure_refinement 'SHELXL-2013 (Sheldrick, 2013)'
_computing_structure_solution 'SHELXS-2013 (Sheldrick, 2013)'
_diffrn_ambient_temperature 296(2)
_diffrn_detector_area_resol_mean 0
_diffrn_measured_fraction_theta_full 0.999
_diffrn_measured_fraction_theta_max 0.994
_diffrn_measurement_device_type 'BRUKER Quest'
_diffrn_measurement_method '0.5 wide w/ exposures'
_diffrn_radiation_type MoK\a
_diffrn_radiation_wavelength 0.71073
_diffrn_reflns_av_R_equivalents 0.0661
_diffrn_reflns_av_unetI/netI 0.0425
_diffrn_reflns_Laue_measured_fraction_full 0.999
_diffrn_reflns_Laue_measured_fraction_max 0.994
_diffrn_reflns_limit_h_max 45
_diffrn_reflns_limit_h_min -45
_diffrn_reflns_limit_k_max 20
_diffrn_reflns_limit_k_min -20
_diffrn_reflns_limit_l_max 16
_diffrn_reflns_limit_l_min -16
_diffrn_reflns_number 101178
_diffrn_reflns_point_group_measured_fraction_full 1.000
_diffrn_reflns_point_group_measured_fraction_max 0.994
_diffrn_reflns_theta_full 25.242
_diffrn_reflns_theta_max 27.583
_diffrn_reflns_theta_min 2.017
_diffrn_source 'Imus microfocused'
_exptl_absorpt_coefficient_mu 2.116
_exptl_absorpt_correction_T_max 0.979
_exptl_absorpt_correction_T_min 0.950
_exptl_absorpt_correction_type multi-scan
_exptl_absorpt_process_details SHELTXPREP
_exptl_crystal_colour Orange
_exptl_crystal_density_diffrn 2.011
_exptl_crystal_density_meas ?
_exptl_crystal_density_method 'not measured'
_exptl_crystal_description prism
_exptl_crystal_F_000 3972
_exptl_crystal_size_max 0.03
_exptl_crystal_size_mid 0.02
_exptl_crystal_size_min 0.01
_refine_diff_density_max 4.966
_refine_diff_density_min -1.366
_refine_diff_density_rms 0.208
_refine_ls_abs_structure_details
;
 Refined as an inversion twin.
;
_refine_ls_abs_structure_Flack 0.41(2)
_refine_ls_extinction_method none
_refine_ls_goodness_of_fit_ref 1.058
_refine_ls_hydrogen_treatment constr
_refine_ls_matrix_type full
_refine_ls_number_parameters 1109
_refine_ls_number_reflns 15333
_refine_ls_number_restraints 1
_refine_ls_restrained_S_all 1.058
_refine_ls_R_factor_all 0.0704
_refine_ls_R_factor_gt 0.0478
_refine_ls_shift/su_max 0.001
_refine_ls_shift/su_mean 0.000
_refine_ls_structure_factor_coef Fsqd
_refine_ls_weighting_details 'w=1/[\s^2^(Fo^2^)+(0.0737P)^2^+3.9206P] where P=(Fo^2^+2Fc^2^)/3'
_refine_ls_weighting_scheme calc
_refine_ls_wR_factor_gt 0.1109
_refine_ls_wR_factor_ref 0.1243
_reflns_Friedel_coverage 0.910
_reflns_Friedel_fraction_full 1.000
_reflns_Friedel_fraction_max 0.994
_reflns_number_gt 12043
_reflns_number_total 15333
_reflns_threshold_expression 'I > 2\s(I)'
_cod_data_source_file ic6b00077_si_001.cif
_cod_data_source_block 3
_cod_depositor_comments
;
The following automatic conversions were performed:

data item '_chemical_melting_point' value 'not measured' was changed
to '?' -- the value is undefined or not given.

data item '_exptl_crystal_density_meas' value 'N/A' was changed to
'?' -- the value is perceived as not measured.

Automatic conversion script
Id: cif_fix_values 6909 2019-04-08 15:41:33Z antanas 
;
_cod_original_cell_volume 6672.7(10)
_cod_database_code 4347365
_shelx_space_group_comment
;
The symmetry employed for this shelxl refinement is uniquely defined
by the following loop, which should always be used as a source of
symmetry information in preference to the above space-group names.
They are only intended as comments.
;
_shelx_estimated_absorpt_t_min 0.25
_shelx_estimated_absorpt_t_max 0.45
_shelxl_version_number 2013-4

loop_
_space_group_symop_operation_xyz
'x, y, z'
'-x, -y, z+1/2'
'x+1/2, -y, z'
'-x+1/2, y, z+1/2'

loop_
_atom_site_label
_atom_site_type_symbol
_atom_site_fract_x
_atom_site_fract_y
_atom_site_fract_z
_atom_site_U_iso_or_equiv
_atom_site_adp_type
_atom_site_occupancy
_atom_site_site_symmetry_order
_atom_site_calc_flag
_atom_site_refinement_flags_posn
_atom_site_refinement_flags_adp
Ce1 Ce 0.29485(2) 0.75367(3) 0.00426(4) 0.01888(14) Uani 1 1 d . .
Ce2 Ce 0.13146(2) 0.26035(3) 0.06692(5) 0.01538(13) Uani 1 1 d . .
Ce3 Ce 0.03344(2) 0.24392(3) 0.49083(4) 0.01832(13) Uani 1 1 d . .
O1 O 0.39749(19) 0.6901(5) 0.2374(6) 0.0250(17) Uani 1 1 d . .
H1A H 0.4035 0.7409 0.2544 0.038 Uiso 1 1 calc R U
O2 O 0.3521(2) 0.7575(4) 0.1386(7) 0.0258(18) Uani 1 1 d . .
O3 O 0.1773(2) 0.7159(5) -0.1396(7) 0.039(2) Uani 1 1 d . .
O4 O 0.2287(2) 0.7661(5) -0.0568(7) 0.032(2) Uani 1 1 d . .
O5 O 0.2111(2) 0.7818(5) 0.2927(7) 0.0330(19) Uani 1 1 d . .
O6 O 0.2555(2) 0.7339(4) 0.1741(7) 0.0253(17) Uani 1 1 d . .
O7 O 0.4045(2) 0.8238(5) -0.1898(6) 0.0272(18) Uani 1 1 d . .
O8 O 0.3597(2) 0.7539(5) -0.0933(8) 0.0246(18) Uani 1 1 d . .
O9 O 0.0269(2) 0.2214(5) 0.2837(6) 0.0288(18) Uani 1 1 d . .
O10 O 0.0675(2) 0.2742(4) 0.1594(6) 0.0229(18) Uani 1 1 d . .
O11 O 0.2248(2) 0.1939(4) -0.1927(6) 0.0266(18) Uani 1 1 d . .
O12 O 0.18275(19) 0.2617(4) -0.0851(6) 0.0196(16) Uani 1 1 d . .
O13 O 0.2451(2) 0.3271(4) 0.2451(6) 0.0274(17) Uani 1 1 d . .
O14 O 0.2007(2) 0.2599(4) 0.1452(7) 0.0231(17) Uani 1 1 d . .
O15 O 0.0294(2) 0.2888(6) -0.1485(8) 0.045(2) Uani 1 1 d . .
H15A H 0.0261 0.2356 -0.1585 0.068 Uiso 1 1 calc R U
O16 O 0.0846(2) 0.2427(4) -0.0753(7) 0.0250(17) Uani 1 1 d . .
O17 O -0.0764(2) 0.1719(4) 0.3054(6) 0.0250(17) Uani 1 1 d . .
O18 O -0.03533(19) 0.2405(4) 0.4163(6) 0.0200(15) Uani 1 1 d . .
O19 O 0.1396(3) 0.2223(6) 0.6910(8) 0.048(3) Uani 1 1 d . .
H19A H 0.1431 0.2754 0.7005 0.072 Uiso 1 1 calc R U
O20 O 0.0826(2) 0.2667(4) 0.6252(7) 0.032(2) Uani 1 1 d . .
O21 O 0.1370(2) 0.2860(5) 0.2718(7) 0.0295(19) Uani 1 1 d . .
O22 O 0.0962(2) 0.2327(4) 0.3928(6) 0.0234(18) Uani 1 1 d . .
O23 O -0.0607(2) 0.3064(5) 0.7502(6) 0.0242(17) Uani 1 1 d . .
O24 O -0.0178(2) 0.2379(4) 0.6451(7) 0.0261(18) Uani 1 1 d . .
N1 N 0.3234(2) 0.6051(5) 0.0789(7) 0.0149(17) Uani 1 1 d . .
N2 N 0.2589(2) 0.6105(5) -0.0400(7) 0.019(2) Uani 1 1 d . .
N3 N 0.2687(2) 0.8910(5) 0.1005(7) 0.0143(18) Uani 1 1 d . .
N4 N 0.3273(2) 0.9016(5) -0.0393(7) 0.016(2) Uani 1 1 d . .
N5 N 0.0947(2) 0.1176(5) 0.1177(7) 0.0155(19) Uani 1 1 d . .
N6 N 0.1546(2) 0.1118(5) -0.0166(8) 0.0157(18) Uani 1 1 d . .
N7 N 0.1649(2) 0.4102(5) 0.1042(6) 0.0114(17) Uani 1 1 d . .
N8 N 0.1023(2) 0.4007(5) -0.0167(8) 0.020(2) Uani 1 1 d . .
N9 N 0.0002(2) 0.0930(5) 0.4581(7) 0.018(2) Uani 1 1 d . .
N10 N 0.0646(2) 0.1079(5) 0.5741(8) 0.0169(17) Uani 1 1 d . .
N11 N 0.0700(2) 0.3886(5) 0.4387(7) 0.0159(18) Uani 1 1 d . .
N12 N 0.0110(2) 0.3919(5) 0.5794(7) 0.0141(17) Uani 1 1 d . .
C1 C 0.3685(3) 0.6915(7) 0.1747(9) 0.020(2) Uani 1 1 d . .
C2 C 0.3540(3) 0.6037(6) 0.1440(8) 0.018(2) Uani 1 1 d . .
C3 C 0.3712(3) 0.5283(7) 0.1791(9) 0.022(2) Uani 1 1 d . .
H3A H 0.3935 0.5308 0.2236 0.027 Uiso 1 1 calc R U
C4 C 0.3561(3) 0.4499(7) 0.1496(9) 0.022(2) Uani 1 1 d . .
H4A H 0.3677 0.3976 0.1730 0.027 Uiso 1 1 calc R U
C5 C 0.3228(3) 0.4490(6) 0.0831(8) 0.019(2) Uani 1 1 d . .
C6 C 0.3084(3) 0.5294(6) 0.0487(8) 0.016(2) Uani 1 1 d . .
C7 C 0.3043(3) 0.3722(7) 0.0469(9) 0.022(3) Uani 1 1 d . .
H7A H 0.3150 0.3177 0.0657 0.027 Uiso 1 1 calc R U
C8 C 0.2717(3) 0.3751(6) -0.0140(11) 0.025(3) Uani 1 1 d . .
H8A H 0.2601 0.3227 -0.0371 0.030 Uiso 1 1 calc R U
C9 C 0.2546(4) 0.4555(6) -0.0438(8) 0.023(3) Uani 1 1 d . .
C10 C 0.2739(3) 0.5319(5) -0.0154(9) 0.013(2) Uani 1 1 d . .
C11 C 0.2194(3) 0.4627(7) -0.0974(9) 0.025(3) Uani 1 1 d . .
H11A H 0.2058 0.4125 -0.1193 0.030 Uiso 1 1 calc R U
C12 C 0.2048(3) 0.5444(7) -0.1183(9) 0.024(3) Uani 1 1 d . .
H12A H 0.1807 0.5503 -0.1542 0.029 Uiso 1 1 calc R U
C13 C 0.2250(3) 0.6172(6) -0.0870(8) 0.021(2) Uani 1 1 d . .
C14 C 0.2081(3) 0.7063(7) -0.0982(8) 0.024(2) Uani 1 1 d . .
C15 C 0.2341(3) 0.7912(7) 0.2170(9) 0.025(3) Uani 1 1 d . .
C16 C 0.2402(3) 0.8838(6) 0.1726(9) 0.022(2) Uani 1 1 d . .
C17 C 0.2183(3) 0.9543(7) 0.2056(9) 0.025(3) Uani 1 1 d . .
H17A H 0.1979 0.9467 0.2558 0.030 Uiso 1 1 calc R U
C18 C 0.2263(3) 1.0352(7) 0.1653(10) 0.027(3) Uani 1 1 d . .
H18A H 0.2109 1.0833 0.1857 0.032 Uiso 1 1 calc R U
C19 C 0.2574(3) 1.0461(6) 0.0935(8) 0.014(2) Uani 1 1 d . .
C20 C 0.2773(3) 0.9694(6) 0.0616(9) 0.016(2) Uani 1 1 d . .
C21 C 0.2693(3) 1.1266(6) 0.0496(10) 0.023(3) Uani 1 1 d . .
H21A H 0.2558 1.1774 0.0701 0.027 Uiso 1 1 calc R U
C22 C 0.2990(3) 1.1338(6) -0.0203(9) 0.019(2) Uani 1 1 d . .
H22A H 0.3055 1.1885 -0.0498 0.022 Uiso 1 1 calc R U
C23 C 0.3208(3) 1.0583(7) -0.0499(8) 0.018(2) Uani 1 1 d . .
C24 C 0.3085(3) 0.9770(5) -0.0133(9) 0.013(2) Uani 1 1 d . .
C25 C 0.3528(3) 1.0604(7) -0.1163(9) 0.023(2) Uani 1 1 d . .
H25A H 0.3618 1.1135 -0.1452 0.028 Uiso 1 1 calc R U
C26 C 0.3715(3) 0.9837(7) -0.1400(9) 0.018(2) Uani 1 1 d . .
H26A H 0.3943 0.9842 -0.1825 0.022 Uiso 1 1 calc R U
C27 C 0.3571(3) 0.9061(6) -0.1016(9) 0.017(2) Uani 1 1 d . .
C28 C 0.3752(3) 0.8201(6) -0.1290(8) 0.016(2) Uani 1 1 d . .
C29 C 0.0511(3) 0.2145(7) 0.2093(9) 0.021(2) Uani 1 1 d . .
C30 C 0.0622(3) 0.1230(6) 0.1757(8) 0.018(2) Uani 1 1 d . .
C31 C 0.0396(3) 0.0493(7) 0.2034(8) 0.016(2) Uani 1 1 d . .
H31A H 0.0166 0.0553 0.2440 0.020 Uiso 1 1 calc R U
C32 C 0.0519(3) -0.0302(7) 0.1701(9) 0.019(2) Uani 1 1 d . .
H32A H 0.0372 -0.0801 0.1876 0.023 Uiso 1 1 calc R U
C33 C 0.0862(3) -0.0385(6) 0.1097(7) 0.013(2) Uani 1 1 d . .
C34 C 0.1057(3) 0.0387(6) 0.0836(9) 0.014(2) Uani 1 1 d . .
C35 C 0.1012(3) -0.1181(6) 0.0697(10) 0.021(2) Uani 1 1 d . .
H35A H 0.0887 -0.1703 0.0894 0.025 Uiso 1 1 calc R U
C36 C 0.1323(3) -0.1221(6) 0.0053(12) 0.023(2) Uani 1 1 d . .
H36A H 0.1412 -0.1764 -0.0201 0.028 Uiso 1 1 calc R U
C37 C 0.1520(3) -0.0447(6) -0.0248(9) 0.021(2) Uani 1 1 d . .
C38 C 0.1385(3) 0.0350(6) 0.0105(10) 0.016(2) Uani 1 1 d . .
C39 C 0.1816(3) -0.0457(7) -0.0966(10) 0.028(3) Uani 1 1 d . .
H39A H 0.1916 -0.0990 -0.1225 0.033 Uiso 1 1 calc R U
C40 C 0.1972(3) 0.0323(6) -0.1317(9) 0.019(2) Uani 1 1 d . .
H40A H 0.2173 0.0334 -0.1836 0.023 Uiso 1 1 calc R U
C41 C 0.1823(3) 0.1097(6) -0.0882(8) 0.017(2) Uani 1 1 d . .
C42 C 0.1969(3) 0.1953(6) -0.1241(8) 0.017(2) Uani 1 1 d . .
C43 C 0.2161(3) 0.3263(6) 0.1855(8) 0.020(2) Uani 1 1 d . .
C44 C 0.1976(3) 0.4122(6) 0.1618(8) 0.014(2) Uani 1 1 d . .
C45 C 0.2139(3) 0.4907(7) 0.1974(9) 0.023(3) Uani 1 1 d . .
H45A H 0.2375 0.4908 0.2361 0.028 Uiso 1 1 calc R U
C46 C 0.1954(3) 0.5659(7) 0.1756(9) 0.023(2) Uani 1 1 d . .
H46A H 0.2059 0.6191 0.2001 0.028 Uiso 1 1 calc R U
C47 C 0.1605(3) 0.5650(6) 0.1162(8) 0.020(2) Uani 1 1 d . .
C48 C 0.1472(3) 0.4848(6) 0.0801(10) 0.017(2) Uani 1 1 d . .
C49 C 0.1401(3) 0.6409(7) 0.0854(11) 0.029(3) Uani 1 1 d . .
H49A H 0.1483 0.6955 0.1116 0.035 Uiso 1 1 calc R U
C50 C 0.1084(3) 0.6359(7) 0.0172(10) 0.028(3) Uani 1 1 d . .
H50A H 0.0957 0.6874 -0.0047 0.034 Uiso 1 1 calc R U
C51 C 0.0946(3) 0.5554(7) -0.0199(10) 0.023(2) Uani 1 1 d . .
C52 C 0.1136(3) 0.4808(6) 0.0125(10) 0.015(2) Uani 1 1 d . .
C53 C 0.0634(3) 0.5453(7) -0.0873(10) 0.024(3) Uani 1 1 d . .
H53A H 0.0501 0.5943 -0.1142 0.029 Uiso 1 1 calc R U
C54 C 0.0519(3) 0.4635(7) -0.1151(10) 0.027(3) Uani 1 1 d . .
H54A H 0.0297 0.4561 -0.1590 0.033 Uiso 1 1 calc R U
C55 C 0.0721(3) 0.3910(7) -0.0799(9) 0.023(2) Uani 1 1 d . .
C56 C 0.0605(3) 0.3006(7) -0.1051(9) 0.029(3) Uani 1 1 d . .
C57 C -0.0488(3) 0.1747(6) 0.3722(8) 0.018(2) Uani 1 1 d . .
C58 C -0.0312(3) 0.0882(6) 0.3994(8) 0.018(2) Uani 1 1 d . .
C59 C -0.0470(3) 0.0096(6) 0.3673(8) 0.019(2) Uani 1 1 d . .
H59A H -0.0700 0.0087 0.3260 0.023 Uiso 1 1 calc R U
C60 C -0.0292(3) -0.0673(7) 0.3952(9) 0.027(3) Uani 1 1 d . .
H60A H -0.0398 -0.1213 0.3735 0.032 Uiso 1 1 calc R U
C61 C 0.0044(3) -0.0634(6) 0.4557(8) 0.018(2) Uani 1 1 d . .
C62 C 0.0188(3) 0.0177(5) 0.4846(9) 0.013(2) Uani 1 1 d . .
C63 C 0.0260(3) -0.1391(6) 0.4900(10) 0.024(2) Uani 1 1 d . .
H63A H 0.0176 -0.1949 0.4687 0.029 Uiso 1 1 calc R U
C64 C 0.0579(3) -0.1309(7) 0.5517(10) 0.027(3) Uani 1 1 d . .
H64A H 0.0707 -0.1816 0.5756 0.033 Uiso 1 1 calc R U
C65 C 0.0728(3) -0.0488(6) 0.5820(8) 0.016(2) Uani 1 1 d . .
C66 C 0.0529(3) 0.0271(7) 0.5492(9) 0.021(3) Uani 1 1 d . .
C67 C 0.1077(3) -0.0360(7) 0.6404(9) 0.025(3) Uani 1 1 d . .
H67A H 0.1225 -0.0844 0.6629 0.030 Uiso 1 1 calc R U
C68 C 0.1199(3) 0.0455(7) 0.6641(9) 0.023(2) Uani 1 1 d . .
H68A H 0.1432 0.0543 0.7027 0.028 Uiso 1 1 calc R U
C69 C 0.0975(3) 0.1164(6) 0.6309(8) 0.018(2) Uani 1 1 d . .
C70 C 0.1084(3) 0.2108(7) 0.6534(8) 0.021(2) Uani 1 1 d . .
C71 C 0.1125(3) 0.2937(7) 0.3447(9) 0.023(2) Uani 1 1 d . .
C72 C 0.1012(3) 0.3834(6) 0.3806(8) 0.017(2) Uani 1 1 d . .
C73 C 0.1218(3) 0.4574(7) 0.3526(9) 0.022(3) Uani 1 1 d . .
H73A H 0.1442 0.4525 0.3089 0.027 Uiso 1 1 calc R U
C74 C 0.1102(3) 0.5375(6) 0.3875(8) 0.017(2) Uani 1 1 d . .
H74A H 0.1241 0.5878 0.3675 0.020 Uiso 1 1 calc R U
C75 C 0.0778(3) 0.5435(6) 0.4522(9) 0.020(2) Uani 1 1 d . .
C76 C 0.0584(3) 0.4665(6) 0.4772(8) 0.011(2) Uani 1 1 d . .
C77 C 0.0641(3) 0.6237(6) 0.4941(10) 0.021(2) Uani 1 1 d . .
H77A H 0.0764 0.6762 0.4745 0.025 Uiso 1 1 calc R U
C78 C 0.0332(3) 0.6249(6) 0.5626(10) 0.022(2) Uani 1 1 d . .
H78A H 0.0240 0.6786 0.5893 0.027 Uiso 1 1 calc R U
C79 C 0.0146(3) 0.5475(6) 0.5945(8) 0.017(2) Uani 1 1 d . .
C80 C 0.0264(3) 0.4677(6) 0.5508(9) 0.016(2) Uani 1 1 d . .
C81 C -0.0176(3) 0.5448(7) 0.6669(9) 0.020(2) Uani 1 1 d . .
H81A H -0.0280 0.5968 0.6953 0.024 Uiso 1 1 calc R U
C82 C -0.0328(3) 0.4680(7) 0.6942(10) 0.028(3) Uani 1 1 d . .
H82A H -0.0541 0.4659 0.7424 0.034 Uiso 1 1 calc R U
C83 C -0.0180(3) 0.3923(6) 0.6529(8) 0.015(2) Uani 1 1 d . .
C84 C -0.0323(3) 0.3033(7) 0.6859(8) 0.019(2) Uani 1 1 d . .

loop_
_atom_site_aniso_label
_atom_site_aniso_U_11
_atom_site_aniso_U_22
_atom_site_aniso_U_33
_atom_site_aniso_U_23
_atom_site_aniso_U_13
_atom_site_aniso_U_12
Ce1 0.0177(3) 0.0111(2) 0.0279(4) -0.0015(3) 0.0024(2) 0.0004(2)
Ce2 0.0181(2) 0.0094(2) 0.0187(3) 0.0000(3) 0.0035(2) -0.0003(2)
Ce3 0.0187(3) 0.0112(2) 0.0251(3) -0.0003(3) 0.0026(2) -0.0005(2)
O1 0.018(4) 0.025(4) 0.033(4) -0.010(3) -0.006(3) -0.001(3)
O2 0.032(4) 0.016(4) 0.029(4) 0.004(3) -0.002(4) -0.009(3)
O3 0.032(4) 0.041(5) 0.045(5) -0.005(4) -0.010(4) 0.017(4)
O4 0.032(4) 0.022(4) 0.043(5) -0.001(3) -0.002(4) 0.011(3)
O5 0.035(5) 0.034(4) 0.029(5) -0.001(4) 0.016(4) -0.003(4)
O6 0.024(4) 0.018(3) 0.034(4) 0.005(3) 0.009(3) -0.003(3)
O7 0.021(4) 0.027(4) 0.034(5) 0.001(3) 0.011(3) 0.009(3)
O8 0.021(4) 0.020(4) 0.032(5) 0.003(4) -0.002(3) 0.006(3)
O9 0.029(4) 0.031(4) 0.027(4) -0.004(3) 0.012(3) 0.003(3)
O10 0.022(4) 0.018(4) 0.029(4) -0.003(3) 0.016(3) 0.000(3)
O11 0.025(4) 0.021(4) 0.034(4) -0.003(3) 0.010(4) -0.006(3)
O12 0.022(4) 0.019(4) 0.018(4) 0.000(3) 0.004(3) -0.007(3)
O13 0.026(4) 0.027(4) 0.029(4) -0.004(3) -0.013(4) 0.006(3)
O14 0.023(4) 0.018(4) 0.028(4) -0.006(3) -0.002(4) 0.009(3)
O15 0.038(5) 0.041(5) 0.057(6) 0.004(5) -0.022(4) -0.010(4)
O16 0.028(4) 0.020(4) 0.028(4) -0.004(3) -0.011(4) 0.002(3)
O17 0.020(4) 0.023(4) 0.032(4) 0.002(3) -0.009(3) 0.006(3)
O18 0.020(4) 0.016(4) 0.024(4) 0.003(3) 0.004(4) 0.000(3)
O19 0.053(6) 0.036(5) 0.056(7) -0.007(5) -0.012(5) -0.023(4)
O20 0.045(5) 0.019(4) 0.032(4) 0.000(3) -0.007(4) -0.010(4)
O21 0.026(4) 0.033(4) 0.030(5) -0.006(4) 0.012(3) 0.000(3)
O22 0.026(4) 0.012(3) 0.032(4) 0.001(3) 0.004(3) 0.003(3)
O23 0.023(4) 0.027(4) 0.023(4) 0.001(3) 0.013(3) -0.001(3)
O24 0.031(4) 0.015(4) 0.033(5) 0.000(3) 0.010(4) -0.008(3)
N1 0.010(4) 0.012(4) 0.022(5) -0.004(3) 0.003(4) -0.004(3)
N2 0.013(4) 0.015(4) 0.030(6) -0.001(3) 0.005(4) -0.006(3)
N3 0.011(4) 0.013(4) 0.019(4) -0.005(3) 0.005(3) -0.003(3)
N4 0.015(4) 0.007(4) 0.026(5) -0.003(3) -0.002(4) 0.000(3)
N5 0.021(5) 0.013(4) 0.012(4) 0.000(3) 0.003(3) 0.005(3)
N6 0.012(4) 0.012(4) 0.023(5) -0.002(4) -0.002(4) 0.000(3)
N7 0.017(4) 0.009(4) 0.009(4) -0.001(3) 0.004(3) 0.001(3)
N8 0.020(4) 0.014(4) 0.026(5) 0.003(4) 0.001(4) 0.000(3)
N9 0.012(4) 0.010(4) 0.032(6) 0.005(3) 0.002(4) 0.003(3)
N10 0.014(4) 0.015(4) 0.022(5) 0.005(4) 0.002(4) -0.003(3)
N11 0.012(4) 0.017(4) 0.020(4) 0.001(3) -0.003(4) -0.007(3)
N12 0.009(4) 0.012(4) 0.022(5) -0.002(3) 0.010(4) -0.004(3)
C1 0.023(5) 0.024(5) 0.013(5) -0.005(4) 0.005(4) -0.009(4)
C2 0.017(5) 0.014(5) 0.022(5) -0.002(4) 0.000(4) -0.006(4)
C3 0.020(6) 0.027(6) 0.021(6) 0.001(4) -0.005(5) 0.008(4)
C4 0.026(6) 0.013(5) 0.029(6) 0.004(4) 0.002(5) 0.006(4)
C5 0.026(5) 0.009(4) 0.022(6) -0.003(4) -0.001(5) 0.002(4)
C6 0.026(6) 0.012(5) 0.012(6) -0.002(4) 0.006(4) 0.003(4)
C7 0.038(6) 0.007(5) 0.022(7) 0.000(4) 0.002(5) -0.001(4)
C8 0.041(7) 0.012(4) 0.023(6) -0.011(5) 0.005(6) -0.007(4)
C9 0.032(6) 0.018(5) 0.019(6) -0.003(4) 0.007(5) -0.009(5)
C10 0.020(5) 0.010(4) 0.010(5) 0.000(4) 0.005(4) -0.004(3)
C11 0.030(7) 0.023(6) 0.022(6) -0.008(4) 0.006(5) -0.012(5)
C12 0.020(6) 0.037(6) 0.015(6) 0.001(5) -0.002(4) -0.001(5)
C13 0.023(6) 0.022(5) 0.018(5) 0.000(4) 0.004(4) -0.001(4)
C14 0.019(5) 0.032(6) 0.021(6) -0.003(5) -0.004(4) -0.003(5)
C15 0.031(6) 0.020(5) 0.023(6) 0.004(4) 0.001(5) -0.010(5)
C16 0.018(5) 0.021(5) 0.026(6) -0.003(4) 0.006(5) 0.000(4)
C17 0.028(6) 0.028(6) 0.020(6) -0.003(4) 0.007(5) 0.000(5)
C18 0.025(6) 0.032(6) 0.024(6) -0.011(5) 0.010(5) 0.005(5)
C19 0.012(5) 0.015(5) 0.017(5) -0.008(4) -0.004(4) 0.004(4)
C20 0.023(5) 0.016(4) 0.010(5) -0.001(4) -0.003(5) 0.000(4)
C21 0.022(5) 0.017(5) 0.030(7) -0.004(4) -0.007(5) 0.007(4)
C22 0.026(5) 0.010(4) 0.019(6) -0.006(4) 0.000(5) 0.003(4)
C23 0.020(5) 0.017(5) 0.017(5) -0.002(4) -0.003(4) 0.001(4)
C24 0.016(5) 0.008(4) 0.016(5) -0.004(4) 0.001(5) 0.001(3)
C25 0.033(6) 0.013(5) 0.024(6) 0.005(4) 0.002(5) -0.003(4)
C26 0.016(5) 0.020(5) 0.018(6) 0.000(4) 0.006(4) 0.002(4)
C27 0.016(5) 0.016(5) 0.020(6) -0.007(4) -0.002(4) 0.002(4)
C28 0.018(5) 0.016(5) 0.013(5) -0.004(4) -0.006(4) 0.004(4)
C29 0.011(5) 0.027(6) 0.026(6) -0.007(5) 0.000(4) 0.005(4)
C30 0.020(5) 0.015(5) 0.018(5) 0.001(4) -0.001(4) 0.003(4)
C31 0.015(5) 0.017(5) 0.017(5) -0.002(4) 0.003(4) -0.004(4)
C32 0.019(6) 0.021(5) 0.017(6) 0.003(4) 0.002(5) -0.008(4)
C33 0.015(5) 0.018(5) 0.006(5) 0.006(4) -0.003(4) -0.002(4)
C34 0.015(5) 0.006(4) 0.021(6) 0.003(4) 0.002(5) 0.003(3)
C35 0.032(6) 0.008(4) 0.023(5) -0.001(5) -0.006(6) 0.000(4)
C36 0.030(6) 0.012(5) 0.028(7) 0.004(5) 0.003(5) -0.003(4)
C37 0.028(6) 0.011(5) 0.022(6) 0.001(4) 0.001(5) 0.001(4)
C38 0.007(5) 0.014(5) 0.025(7) 0.004(5) 0.003(5) 0.001(3)
C39 0.023(6) 0.019(6) 0.041(7) -0.002(5) 0.000(5) 0.011(5)
C40 0.019(5) 0.018(5) 0.021(6) -0.001(4) 0.009(5) 0.001(4)
C41 0.021(5) 0.015(5) 0.016(5) -0.004(4) 0.000(4) 0.007(4)
C42 0.018(5) 0.017(5) 0.015(5) 0.002(4) -0.004(4) -0.002(4)
C43 0.021(6) 0.022(5) 0.016(6) -0.001(4) 0.007(4) 0.004(4)
C44 0.017(5) 0.011(5) 0.014(5) -0.004(4) 0.004(4) 0.001(4)
C45 0.024(6) 0.020(6) 0.025(6) 0.003(5) -0.005(5) -0.009(5)
C46 0.026(6) 0.015(5) 0.028(6) 0.004(4) 0.001(5) -0.009(4)
C47 0.031(6) 0.008(5) 0.021(6) 0.005(4) 0.008(5) -0.001(4)
C48 0.019(5) 0.013(5) 0.020(6) 0.005(5) 0.007(5) -0.003(4)
C49 0.035(6) 0.013(5) 0.039(9) -0.002(5) 0.002(6) 0.002(4)
C50 0.042(7) 0.014(5) 0.028(7) 0.012(5) -0.008(6) 0.009(5)
C51 0.023(6) 0.022(5) 0.024(6) 0.008(5) 0.005(5) 0.008(4)
C52 0.006(4) 0.014(5) 0.026(7) 0.012(4) 0.006(5) 0.003(3)
C53 0.011(5) 0.026(6) 0.036(7) 0.010(5) 0.004(5) 0.002(4)
C54 0.017(6) 0.029(6) 0.037(7) 0.009(5) -0.002(5) 0.005(4)
C55 0.016(5) 0.029(6) 0.026(6) 0.004(5) -0.001(5) -0.005(4)
C56 0.025(6) 0.040(7) 0.021(6) 0.006(5) -0.007(5) -0.008(5)
C57 0.011(5) 0.020(5) 0.022(5) 0.001(4) 0.001(4) 0.006(4)
C58 0.019(5) 0.018(5) 0.018(5) 0.003(4) 0.001(4) -0.001(4)
C59 0.020(6) 0.016(5) 0.021(6) 0.000(4) -0.005(5) -0.003(4)
C60 0.036(7) 0.018(6) 0.027(6) -0.004(5) -0.003(5) -0.002(5)
C61 0.018(5) 0.014(5) 0.022(6) 0.005(4) -0.003(4) -0.002(4)
C62 0.018(5) 0.009(4) 0.013(5) 0.005(4) -0.004(5) 0.005(3)
C63 0.044(6) 0.009(4) 0.020(6) 0.000(5) -0.004(6) 0.005(4)
C64 0.029(6) 0.024(6) 0.029(7) 0.004(5) 0.005(6) 0.007(4)
C65 0.017(5) 0.016(5) 0.013(5) 0.003(4) 0.004(4) 0.007(4)
C66 0.028(6) 0.015(5) 0.021(7) 0.002(4) -0.003(5) 0.000(4)
C67 0.025(6) 0.025(6) 0.026(6) 0.010(5) 0.002(5) 0.010(5)
C68 0.018(5) 0.031(6) 0.019(6) 0.003(5) -0.005(5) -0.005(4)
C69 0.016(5) 0.023(5) 0.015(5) -0.001(4) 0.004(4) -0.004(4)
C70 0.023(6) 0.019(5) 0.020(5) -0.001(4) -0.003(5) -0.010(4)
C71 0.029(6) 0.023(5) 0.016(5) 0.003(4) 0.004(5) 0.000(5)
C72 0.018(5) 0.018(5) 0.015(5) -0.001(4) -0.001(4) 0.000(4)
C73 0.020(6) 0.028(6) 0.019(6) 0.005(5) 0.007(5) -0.006(5)
C74 0.019(6) 0.014(5) 0.018(6) 0.002(4) -0.003(4) -0.009(4)
C75 0.019(6) 0.016(5) 0.025(6) 0.004(4) -0.001(5) -0.008(4)
C76 0.014(5) 0.011(4) 0.006(5) -0.002(3) 0.003(4) -0.003(3)
C77 0.034(6) 0.013(4) 0.016(5) 0.007(4) 0.000(5) -0.006(4)
C78 0.031(6) 0.015(5) 0.021(6) -0.004(5) -0.001(6) 0.003(4)
C79 0.016(5) 0.008(4) 0.026(6) -0.002(4) -0.004(4) 0.002(4)
C80 0.027(6) 0.013(5) 0.008(5) 0.002(4) 0.000(4) -0.001(4)
C81 0.023(6) 0.021(5) 0.015(5) -0.003(4) 0.004(5) 0.001(4)
C82 0.028(7) 0.031(7) 0.026(7) -0.003(5) 0.009(5) 0.008(5)
C83 0.011(5) 0.023(5) 0.009(5) -0.002(4) 0.001(4) -0.005(4)
C84 0.021(6) 0.022(6) 0.013(5) 0.000(4) -0.003(4) -0.013(4)

loop_
_atom_type_symbol
_atom_type_description
_atom_type_scat_dispersion_real
_atom_type_scat_dispersion_imag
_atom_type_scat_source
C C 0.0033 0.0016 'International Tables Vol C Tables 4.2.6.8 and 6.1.1.4'
H H 0.0000 0.0000 'International Tables Vol C Tables 4.2.6.8 and 6.1.1.4'
N N 0.0061 0.0033 'International Tables Vol C Tables 4.2.6.8 and 6.1.1.4'
O O 0.0106 0.0060 'International Tables Vol C Tables 4.2.6.8 and 6.1.1.4'
Ce Ce -0.2486 2.6331 'International Tables Vol C Tables 4.2.6.8 and 6.1.1.4'

loop_
_geom_angle_atom_site_label_1
_geom_angle_atom_site_label_2
_geom_angle_atom_site_label_3
_geom_angle
_geom_angle_site_symmetry_3
O4 Ce1 O6 76.1(3) .
O4 Ce1 O8 133.2(3) .
O6 Ce1 O8 150.5(3) .
O4 Ce1 O2 157.5(3) .
O6 Ce1 O2 83.1(3) .
O8 Ce1 O2 68.3(3) .
O4 Ce1 N3 75.5(2) .
O6 Ce1 N3 61.8(2) .
O8 Ce1 N3 121.6(2) .
O2 Ce1 N3 87.3(2) .
O4 Ce1 N2 63.1(2) .
O6 Ce1 N2 79.3(2) .
O8 Ce1 N2 108.8(3) .
O2 Ce1 N2 121.5(2) .
N3 Ce1 N2 128.8(3) .
O4 Ce1 N4 105.9(3) .
O6 Ce1 N4 120.8(2) .
O8 Ce1 N4 61.3(2) .
O2 Ce1 N4 77.4(2) .
N3 Ce1 N4 61.9(2) .
N2 Ce1 N4 155.7(3) .
O4 Ce1 N1 121.8(2) .
O6 Ce1 N1 78.8(2) .
O8 Ce1 N1 80.8(2) .
O2 Ce1 N1 60.9(2) .
N3 Ce1 N1 132.3(3) .
N2 Ce1 N1 61.1(2) .
N4 Ce1 N1 131.9(2) .
O4 Ce1 O5 66.9(3) 4_554
O6 Ce1 O5 143.0(2) 4_554
O8 Ce1 O5 66.5(3) 4_554
O2 Ce1 O5 133.4(2) 4_554
N3 Ce1 O5 107.0(3) 4_554
N2 Ce1 O5 84.0(3) 4_554
N4 Ce1 O5 71.7(2) 4_554
N1 Ce1 O5 120.7(3) 4_554
O16 Ce2 O10 75.5(3) .
O16 Ce2 O21 142.0(2) .
O10 Ce2 O21 66.5(2) .
O16 Ce2 O14 153.9(3) .
O10 Ce2 O14 130.4(3) .
O21 Ce2 O14 64.0(2) .
O16 Ce2 O12 86.0(3) .
O10 Ce2 O12 160.0(2) .
O21 Ce2 O12 131.7(2) .
O14 Ce2 O12 68.7(3) .
O16 Ce2 N8 62.8(3) .
O10 Ce2 N8 76.6(3) .
O21 Ce2 N8 107.0(3) .
O14 Ce2 N8 120.7(2) .
O12 Ce2 N8 88.3(3) .
O16 Ce2 N5 75.8(3) .
O10 Ce2 N5 62.1(2) .
O21 Ce2 N5 85.9(3) .
O14 Ce2 N5 110.9(2) .
O12 Ce2 N5 120.9(2) .
N8 Ce2 N5 127.4(3) .
O16 Ce2 N7 121.6(2) .
O10 Ce2 N7 103.5(2) .
O21 Ce2 N7 70.0(2) .
O14 Ce2 N7 61.9(2) .
O12 Ce2 N7 79.6(2) .
N8 Ce2 N7 60.5(3) .
N5 Ce2 N7 155.7(3) .
O16 Ce2 N6 79.6(2) .
O10 Ce2 N6 121.4(2) .
O21 Ce2 N6 119.8(3) .
O14 Ce2 N6 82.2(2) .
O12 Ce2 N6 60.9(2) .
N8 Ce2 N6 133.2(3) .
N5 Ce2 N6 60.7(2) .
N7 Ce2 N6 134.5(2) .
O20 Ce3 O22 74.4(3) .
O20 Ce3 O18 155.8(3) .
O22 Ce3 O18 129.3(2) .
O20 Ce3 N10 63.0(2) .
O22 Ce3 N10 77.0(2) .
O18 Ce3 N10 121.2(2) .
O20 Ce3 O9 139.8(3) .
O22 Ce3 O9 65.5(2) .
O18 Ce3 O9 63.8(2) .
N10 Ce3 O9 108.8(3) .
O20 Ce3 O24 88.8(3) .
O22 Ce3 O24 161.1(3) .
O18 Ce3 O24 68.3(3) .
N10 Ce3 O24 87.8(3) .
O9 Ce3 O24 131.3(3) .
O20 Ce3 N9 123.0(2) .
O22 Ce3 N9 104.1(2) .
O18 Ce3 N9 61.2(2) .
N10 Ce3 N9 61.4(3) .
O9 Ce3 N9 72.0(2) .
O24 Ce3 N9 77.5(2) .
O20 Ce3 N11 73.0(3) .
O22 Ce3 N11 61.6(2) .
O18 Ce3 N11 112.0(2) .
N10 Ce3 N11 125.9(2) .
O9 Ce3 N11 85.1(3) .
O24 Ce3 N11 122.2(2) .
N9 Ce3 N11 156.8(3) .
O20 Ce3 N12 78.2(3) .
O22 Ce3 N12 121.1(2) .
O18 Ce3 N12 83.9(2) .
N10 Ce3 N12 131.3(3) .
O9 Ce3 N12 119.9(3) .
O24 Ce3 N12 61.8(2) .
N9 Ce3 N12 134.4(2) .
N11 Ce3 N12 60.9(3) .
C1 O2 Ce1 124.0(7) .
C14 O4 Ce1 126.6(7) .
C15 O5 Ce1 144.3(7) 4
C15 O6 Ce1 125.3(6) .
C28 O8 Ce1 123.6(7) .
C29 O9 Ce3 132.9(7) .
C29 O10 Ce2 124.5(6) .
C42 O12 Ce2 123.4(6) .
C43 O14 Ce2 122.5(6) .
C56 O16 Ce2 124.9(7) .
C57 O18 Ce3 121.6(6) .
C70 O20 Ce3 125.4(7) .
C71 O21 Ce2 132.8(7) .
C71 O22 Ce3 125.0(7) .
C84 O24 Ce3 123.2(7) .
C6 N1 C2 117.7(8) .
C6 N1 Ce1 121.0(7) .
C2 N1 Ce1 121.2(6) .
C13 N2 C10 120.8(9) .
C13 N2 Ce1 117.0(7) .
C10 N2 Ce1 122.2(6) .
C16 N3 C20 118.8(9) .
C16 N3 Ce1 119.7(7) .
C20 N3 Ce1 119.8(7) .
C27 N4 C24 118.3(8) .
C27 N4 Ce1 121.1(6) .
C24 N4 Ce1 119.4(6) .
C30 N5 C34 117.5(8) .
C30 N5 Ce2 119.0(6) .
C34 N5 Ce2 123.4(6) .
C41 N6 C38 116.5(9) .
C41 N6 Ce2 120.7(6) .
C38 N6 Ce2 122.8(7) .
C44 N7 C48 119.1(8) .
C44 N7 Ce2 119.1(6) .
C48 N7 Ce2 121.1(6) .
C55 N8 C52 119.7(9) .
C55 N8 Ce2 116.7(7) .
C52 N8 Ce2 123.0(7) .
C58 N9 C62 118.4(8) .
C58 N9 Ce3 119.9(6) .
C62 N9 Ce3 120.7(6) .
C69 N10 C66 117.6(9) .
C69 N10 Ce3 118.9(6) .
C66 N10 Ce3 122.6(7) .
C72 N11 C76 119.7(8) .
C72 N11 Ce3 118.7(7) .
C76 N11 Ce3 121.5(6) .
C80 N12 C83 118.1(8) .
C80 N12 Ce3 122.0(6) .
C83 N12 Ce3 119.9(6) .
O2 C1 O1 126.3(9) .
O2 C1 C2 119.7(9) .
O1 C1 C2 114.0(9) .
N1 C2 C3 123.3(9) .
N1 C2 C1 114.0(9) .
C3 C2 C1 122.7(10) .
C4 C3 C2 119.9(10) .
C3 C4 C5 118.4(9) .
C6 C5 C4 117.1(9) .
C6 C5 C7 118.9(10) .
C4 C5 C7 124.0(9) .
N1 C6 C5 123.6(10) .
N1 C6 C10 117.0(9) .
C5 C6 C10 119.1(9) .
C8 C7 C5 121.4(10) .
C7 C8 C9 121.2(9) .
C11 C9 C10 117.9(10) .
C11 C9 C8 123.8(10) .
C10 C9 C8 118.2(10) .
N2 C10 C9 121.2(10) .
N2 C10 C6 117.9(8) .
C9 C10 C6 120.8(9) .
C12 C11 C9 118.9(10) .
C13 C12 C11 120.2(11) .
N2 C13 C12 120.9(10) .
N2 C13 C14 117.4(9) .
C12 C13 C14 121.6(10) .
O3 C14 O4 125.6(11) .
O3 C14 C13 120.1(10) .
O4 C14 C13 114.3(9) .
O5 C15 O6 127.6(10) .
O5 C15 C16 117.7(10) .
O6 C15 C16 114.6(9) .
N3 C16 C17 122.3(10) .
N3 C16 C15 114.6(9) .
C17 C16 C15 123.1(10) .
C18 C17 C16 119.8(11) .
C17 C18 C19 119.5(10) .
C18 C19 C21 124.7(9) .
C18 C19 C20 116.5(10) .
C21 C19 C20 118.7(9) .
N3 C20 C19 122.9(10) .
N3 C20 C24 118.5(8) .
C19 C20 C24 118.6(9) .
C22 C21 C19 122.6(9) .
C21 C22 C23 119.9(10) .
C25 C23 C24 117.3(9) .
C25 C23 C22 123.7(10) .
C24 C23 C22 118.9(10) .
N4 C24 C23 122.6(9) .
N4 C24 C20 116.2(8) .
C23 C24 C20 120.9(9) .
C23 C25 C26 118.8(10) .
C25 C26 C27 120.1(10) .
N4 C27 C26 122.8(9) .
N4 C27 C28 114.7(9) .
C26 C27 C28 122.5(9) .
O8 C28 O7 126.8(9) .
O8 C28 C27 117.9(9) .
O7 C28 C27 115.2(9) .
O10 C29 O9 127.4(10) .
O10 C29 C30 115.9(9) .
O9 C29 C30 116.7(10) .
N5 C30 C31 122.9(9) .
N5 C30 C29 114.6(8) .
C31 C30 C29 122.5(9) .
C32 C31 C30 118.5(10) .
C31 C32 C33 120.3(9) .
C34 C33 C32 116.6(9) .
C34 C33 C35 118.5(9) .
C32 C33 C35 124.8(9) .
N5 C34 C33 124.1(9) .
N5 C34 C38 116.9(8) .
C33 C34 C38 118.9(9) .
C36 C35 C33 122.7(9) .
C35 C36 C37 120.0(10) .
C39 C37 C38 118.0(10) .
C39 C37 C36 121.5(10) .
C38 C37 C36 120.1(10) .
N6 C38 C37 124.3(10) .
N6 C38 C34 116.1(9) .
C37 C38 C34 119.6(9) .
C37 C39 C40 119.2(10) .
C39 C40 C41 118.2(10) .
N6 C41 C40 123.4(9) .
N6 C41 C42 115.5(8) .
C40 C41 C42 121.1(9) .
O12 C42 O11 124.8(9) .
O12 C42 C41 119.2(9) .
O11 C42 C41 116.0(9) .
O13 C43 O14 125.7(9) .
O13 C43 C44 116.7(9) .
O14 C43 C44 117.6(9) .
N7 C44 C45 121.8(9) .
N7 C44 C43 116.3(8) .
C45 C44 C43 121.9(9) .
C46 C45 C44 119.2(10) .
C45 C46 C47 119.9(10) .
C48 C47 C46 117.2(9) .
C48 C47 C49 118.8(10) .
C46 C47 C49 123.8(10) .
N7 C48 C47 122.7(10) .
N7 C48 C52 117.7(9) .
C47 C48 C52 119.5(9) .
C50 C49 C47 120.7(10) .
C49 C50 C51 121.0(10) .
C53 C51 C52 116.9(11) .
C53 C51 C50 124.4(10) .
C52 C51 C50 118.7(10) .
N8 C52 C51 123.3(10) .
N8 C52 C48 115.5(8) .
C51 C52 C48 121.2(10) .
C54 C53 C51 119.2(10) .
C53 C54 C55 121.1(11) .
N8 C55 C54 119.7(10) .
N8 C55 C56 116.6(9) .
C54 C55 C56 123.6(10) .
O15 C56 O16 126.9(11) .
O15 C56 C55 118.3(11) .
O16 C56 C55 114.8(9) .
O18 C57 O17 126.8(9) .
O18 C57 C58 118.4(9) .
O17 C57 C58 114.8(9) .
N9 C58 C59 122.3(9) .
N9 C58 C57 114.1(9) .
C59 C58 C57 123.6(9) .
C60 C59 C58 120.4(10) .
C59 C60 C61 118.1(10) .
C60 C61 C62 118.6(9) .
C60 C61 C63 123.8(10) .
C62 C61 C63 117.6(9) .
N9 C62 C61 122.2(9) .
N9 C62 C66 115.7(9) .
C61 C62 C66 122.0(9) .
C64 C63 C61 120.8(9) .
C63 C64 C65 122.2(10) .
C66 C65 C67 116.3(9) .
C66 C65 C64 119.0(10) .
C67 C65 C64 124.7(9) .
N10 C66 C65 123.7(10) .
N10 C66 C62 117.9(9) .
C65 C66 C62 118.4(9) .
C68 C67 C65 120.2(10) .
C67 C68 C69 119.1(10) .
N10 C69 C68 123.0(10) .
N10 C69 C70 113.4(9) .
C68 C69 C70 123.6(9) .
O19 C70 O20 129.4(10) .
O19 C70 C69 115.9(10) .
O20 C70 C69 114.7(9) .
O21 C71 O22 125.6(10) .
O21 C71 C72 118.6(10) .
O22 C71 C72 115.8(10) .
N11 C72 C73 120.8(10) .
N11 C72 C71 115.8(9) .
C73 C72 C71 123.3(10) .
C74 C73 C72 120.8(10) .
C73 C74 C75 118.9(9) .
C74 C75 C76 117.3(9) .
C74 C75 C77 122.7(9) .
C76 C75 C77 119.9(10) .
N11 C76 C75 122.3(9) .
N11 C76 C80 117.6(8) .
C75 C76 C80 119.9(9) .
C78 C77 C75 119.9(9) .
C77 C78 C79 121.3(9) .
C80 C79 C78 120.0(10) .
C80 C79 C81 116.2(9) .
C78 C79 C81 123.7(9) .
N12 C80 C79 123.4(10) .
N12 C80 C76 117.8(9) .
C79 C80 C76 118.7(9) .
C82 C81 C79 119.3(10) .
C81 C82 C83 120.7(11) .
N12 C83 C82 122.0(9) .
N12 C83 C84 114.8(8) .
C82 C83 C84 123.2(9) .
O24 C84 O23 127.2(9) .
O24 C84 C83 119.7(9) .
O23 C84 C83 112.9(9) .

loop_
_geom_bond_atom_site_label_1
_geom_bond_atom_site_label_2
_geom_bond_distance
_geom_bond_site_symmetry_2
Ce1 O4 2.426(8) .
Ce1 O6 2.531(8) .
Ce1 O8 2.554(8) .
Ce1 O2 2.595(8) .
Ce1 N3 2.603(8) .
Ce1 N2 2.603(8) .
Ce1 N4 2.609(8) .
Ce1 N1 2.670(8) .
Ce1 O5 2.672(8) 4_554
Ce2 O16 2.416(7) .
Ce2 O10 2.506(7) .
Ce2 O21 2.582(8) .
Ce2 O14 2.592(7) .
Ce2 O12 2.595(7) .
Ce2 N8 2.614(8) .
Ce2 N5 2.628(8) .
Ce2 N7 2.635(7) .
Ce2 N6 2.647(8) .
Ce3 O20 2.413(8) .
Ce3 O22 2.500(7) .
Ce3 O18 2.560(7) .
Ce3 N10 2.583(8) .
Ce3 O9 2.606(8) .
Ce3 O24 2.615(8) .
Ce3 N9 2.637(8) .
Ce3 N11 2.655(8) .
Ce3 N12 2.659(7) .
O1 C1 1.272(12) .
O2 C1 1.253(13) .
O3 C14 1.195(12) .
O4 C14 1.276(13) .
O5 C15 1.243(13) .
O5 Ce1 2.672(8) 4
O6 C15 1.274(13) .
O7 C28 1.269(12) .
O8 C28 1.240(12) .
O9 C29 1.254(12) .
O10 C29 1.250(13) .
O11 C42 1.290(12) .
O12 C42 1.237(12) .
O13 C43 1.250(12) .
O14 C43 1.261(12) .
O15 C56 1.218(12) .
O16 C56 1.282(13) .
O17 C57 1.268(12) .
O18 C57 1.248(11) .
O19 C70 1.193(13) .
O20 C70 1.292(13) .
O21 C71 1.247(13) .
O22 C71 1.253(13) .
O23 C84 1.267(12) .
O24 C84 1.240(12) .
N1 C6 1.335(12) .
N1 C2 1.336(13) .
N2 C13 1.317(12) .
N2 C10 1.357(12) .
N3 C16 1.339(12) .
N3 C20 1.341(12) .
N4 C27 1.294(13) .
N4 C24 1.376(11) .
N5 C30 1.340(13) .
N5 C34 1.348(11) .
N6 C41 1.311(13) .
N6 C38 1.356(12) .
N7 C44 1.340(12) .
N7 C48 1.342(12) .
N8 C55 1.317(13) .
N8 C52 1.350(13) .
N9 C58 1.314(12) .
N9 C62 1.374(11) .
N10 C69 1.348(12) .
N10 C66 1.350(13) .
N11 C72 1.305(13) .
N11 C76 1.358(12) .
N12 C80 1.338(12) .
N12 C83 1.358(12) .
C1 C2 1.499(13) .
C2 C3 1.382(14) .
C3 C4 1.372(15) .
C4 C5 1.422(14) .
C5 C6 1.408(13) .
C5 C7 1.424(13) .
C6 C10 1.440(14) .
C7 C8 1.362(15) .
C8 C9 1.427(15) .
C9 C11 1.396(16) .
C9 C10 1.403(13) .
C11 C12 1.388(15) .
C12 C13 1.384(14) .
C13 C14 1.506(14) .
C15 C16 1.550(14) .
C16 C17 1.393(14) .
C17 C18 1.376(15) .
C18 C19 1.410(15) .
C19 C21 1.422(14) .
C19 C20 1.430(13) .
C20 C24 1.431(15) .
C21 C22 1.354(15) .
C22 C23 1.440(13) .
C23 C25 1.382(15) .
C23 C24 1.406(13) .
C25 C26 1.385(14) .
C26 C27 1.386(14) .
C27 C28 1.511(13) .
C29 C30 1.526(13) .
C30 C31 1.426(14) .
C31 C32 1.366(14) .
C32 C33 1.412(14) .
C33 C34 1.412(12) .
C33 C35 1.427(13) .
C34 C38 1.459(14) .
C35 C36 1.345(15) .
C36 C37 1.429(13) .
C37 C39 1.362(15) .
C37 C38 1.390(14) .
C39 C40 1.393(14) .
C40 C41 1.413(13) .
C41 C42 1.488(13) .
C43 C44 1.507(13) .
C44 C45 1.411(13) .
C45 C46 1.357(15) .
C46 C47 1.418(15) .
C47 C48 1.400(13) .
C47 C49 1.424(14) .
C48 C52 1.438(15) .
C49 C50 1.392(17) .
C50 C51 1.411(15) .
C51 C53 1.377(15) .
C51 C52 1.388(13) .
C53 C54 1.373(15) .
C54 C55 1.394(14) .
C55 C56 1.490(15) .
C57 C58 1.510(13) .
C58 C59 1.393(13) .
C59 C60 1.385(15) .
C60 C61 1.390(14) .
C61 C62 1.399(13) .
C61 C63 1.455(13) .
C62 C66 1.437(15) .
C63 C64 1.351(15) .
C64 C65 1.424(14) .
C65 C66 1.424(13) .
C65 C67 1.424(15) .
C67 C68 1.363(15) .
C68 C69 1.408(15) .
C69 C70 1.537(13) .
C71 C72 1.511(14) .
C72 C73 1.395(14) .
C73 C74 1.374(15) .
C74 C75 1.385(15) .
C75 C76 1.404(12) .
C75 C77 1.428(14) .
C76 C80 1.439(13) .
C77 C78 1.368(15) .
C78 C79 1.418(14) .
C79 C80 1.410(13) .
C79 C81 1.432(14) .
C81 C82 1.346(15) .
C82 C83 1.380(14) .
C83 C84 1.521(13) .
